data_4026068
loop_
_publ_author_name
'Simon Grabowsky'
'Tanja Schirmeister'
'Carsten Paulmann'
'Thomas Pfeuffer'
'Peter Luger'

_publ_contact_author
;
  Dr. Simon Grabowsky
  Freie Universitaet Berlin
  Institut fuer Chemie und Biochemie
  Anorganische Chemie
  Fabeckstr. 36a
  14195 Berlin
  Germany

;
_publ_contact_author_email vongrabo@chemie.fu-berlin.de
_publ_contact_author_fax 0049-30-838-53464
_publ_contact_author_phone 0049-30-838-53450
_publ_section_title
;
 Effect of Electron-Withdrawing Substituents on the Epoxide Ring: An
 Experimental and Theoretical Electron Density Analysis of a Series of
 Epoxide Derivatives
;
_journal_name_full 'Journal of Organic Chemistry'
_journal_page_first 1305
_journal_page_last 1318
_journal_paper_doi 10.1021/jo102125n
_journal_volume 76
_journal_year 2011
_chemical_absolute_configuration syn
_chemical_formula_moiety 'C6 H8 O5'
_chemical_formula_sum 'C6 H8 O5'
_chemical_formula_weight 160.12
_chemical_name_common 'methyloxycarbonyl epoxide'
_space_group_IT_number 5
_symmetry_cell_setting monoclinic
_symmetry_space_group_name_Hall 'C 2y'
_symmetry_space_group_name_H-M 'C 1 2 1'
_atom_sites_solution_hydrogens geom
_atom_sites_solution_primary direct
_atom_sites_solution_secondary difmap
_cell_angle_alpha 90.00
_cell_angle_beta 107.05(3)
_cell_angle_gamma 90.00
_cell_formula_units_Z 8
_cell_length_a 21.304(4)
_cell_length_b 4.046(1)
_cell_length_c 17.685(4)
_cell_measurement_reflns_used 2565
_cell_measurement_temperature 20
_cell_measurement_theta_max 45.29
_cell_measurement_theta_min 20.0
_cell_volume 1457.4(6)
_computing_cell_refinement SAINT
_computing_data_collection 'SMART APEX'
_computing_data_reduction 'SORTAV Blessing, R. J. Appl. Cryst. 22, 396 (1989)'
_computing_molecular_graphics 'Volkov et al, (2006)'
_computing_publication_material 'Volkov et al, (2006)'
_computing_structure_refinement 'Volkov et al, (2006)'
_computing_structure_solution 'SHELXS-97 Sheldrick, Acta Cryst.A 64, 112 (2008)'
_diffrn_ambient_temperature 20
_diffrn_measured_fraction_theta_full 0.99
_diffrn_measured_fraction_theta_max 0.99
_diffrn_measurement_device_type 'Bruker APEX CCD detector'
_diffrn_measurement_method 'phi scans'
_diffrn_radiation_monochromator graphite
_diffrn_radiation_source 'sealed tube'
_diffrn_radiation_type MoK\a
_diffrn_radiation_wavelength 0.71068
_diffrn_reflns_av_R_equivalents 0.0531
_diffrn_reflns_av_sigmaI/netI 0.0451
_diffrn_reflns_limit_h_max 40
_diffrn_reflns_limit_h_min -42
_diffrn_reflns_limit_k_max 8
_diffrn_reflns_limit_k_min 0
_diffrn_reflns_limit_l_max 35
_diffrn_reflns_limit_l_min 0
_diffrn_reflns_number 41152
_diffrn_reflns_theta_full 45.29
_diffrn_reflns_theta_max 45.29
_diffrn_reflns_theta_min 2.00
_exptl_absorpt_coefficient_mu 0.130
_exptl_absorpt_correction_type none
_exptl_crystal_colour colourless
_exptl_crystal_density_diffrn 1.460
_exptl_crystal_description block
_exptl_crystal_F_000 672
_exptl_crystal_size_max 0.50
_exptl_crystal_size_mid 0.50
_exptl_crystal_size_min 0.25
_refine_diff_density_max 0.252
_refine_diff_density_min -0.251
_refine_diff_density_rms 0.049
_refine_ls_extinction_method none
_refine_ls_goodness_of_fit_ref 1.246
_refine_ls_hydrogen_treatment noref
_refine_ls_matrix_type full
_refine_ls_number_parameters 198
_refine_ls_number_reflns 4723
_refine_ls_number_restraints 0
_refine_ls_R_factor_all 0.0562
_refine_ls_R_factor_gt 0.0341
_refine_ls_R_Fsqd_factor 0.0555
_refine_ls_shift/su_max 0
_refine_ls_structure_factor_coef Fsqd
_refine_ls_weighting_details
;
calc w1 = 1/[s^2^(Fo)]
;
_refine_ls_weighting_scheme calc
_refine_ls_wR_factor_ref 0.0359
_reflns_number_gt 4723
_reflns_number_total 6618
_reflns_threshold_expression >3sigma(I)
_cod_data_source_file jo102125n_si_002.cif
_cod_data_source_block MOCepoxide
_cod_original_cell_volume 1457.3(6)
_cod_original_sg_symbol_H-M 'C 2'
_cod_database_code 4026068

loop_
_symmetry_equiv_pos_as_xyz
'x, y, z'
'-x, y, -z'
'x+1/2, y+1/2, z'
'-x+1/2, y+1/2, -z'

loop_
_atom_local_axes_atom_label
_atom_local_axes_atom0
_atom_local_axes_ax1
_atom_local_axes_atom1
_atom_local_axes_atom2
_atom_local_axes_ax2
O1 DUM0 Z O1 C2 Y
O2 C3 X O2 O3 Y
O3 C3 X O3 C4 Y
O4 C5 X O4 O5 Y
O5 C5 X O5 C6 Y
O1A DUM1 Z O1A C2A Y
O2A C3A X O2A O3A Y
O3A C3A X O3A C4A Y
O4A C5A X O4A O5A Y
O5A C5A X O5A C6A Y
C1 C2 Z C1 O1 Y
C2 C1 Z C2 O1 Y
C3 O2 X C3 O3 Y
C4 O3 Z C4 O2 Y
C5 O4 X C5 O5 Y
C6 O5 Z C6 O4 Y
C1A C2A Z C1A O1A Y
C2A C1A Z C2A O1A Y
C3A O2A X C3A O3A Y
C4A O3A Z C4A O2A Y
C5A O4A X C5A O5A Y
C6A O5A Z C6A O4A Y
H4A C4 Z H4A H4B Y
H4B C4 Z H4B H4C Y
H4C C4 Z H4C H4A Y
H6A C6 Z H6A H6B Y
H6B C6 Z H6B H6C Y
H6C C6 Z H6C H6A Y
H1 C1 Z H1 O1 Y
H2 C2 Z H2 O1 Y
H4D C4A Z H4D H4E Y
H4E C4A Z H4E H4F Y
H4F C4A Z H4F H4D Y
H6D C6A Z H6D H6E Y
H6E C6A Z H6E H6F Y
H6F C6A Z H6F H6D Y
H1A C1A Z H1A O1A Y
H2A C2A Z H2A O1A Y

loop_
_atom_rho_multipole_atom_label
_atom_rho_multipole_coeff_Pv
_atom_rho_multipole_coeff_P00
_atom_rho_multipole_coeff_P11
_atom_rho_multipole_coeff_P1-1
_atom_rho_multipole_coeff_P10
_atom_rho_multipole_coeff_P20
_atom_rho_multipole_coeff_P21
_atom_rho_multipole_coeff_P2-1
_atom_rho_multipole_coeff_P22
_atom_rho_multipole_coeff_P2-2
_atom_rho_multipole_coeff_P30
_atom_rho_multipole_coeff_P31
_atom_rho_multipole_coeff_P3-1
_atom_rho_multipole_coeff_P32
_atom_rho_multipole_coeff_P3-2
_atom_rho_multipole_coeff_P33
_atom_rho_multipole_coeff_P3-3
_atom_rho_multipole_coeff_P40
_atom_rho_multipole_coeff_P41
_atom_rho_multipole_coeff_P4-1
_atom_rho_multipole_coeff_P42
_atom_rho_multipole_coeff_P4-2
_atom_rho_multipole_coeff_P43
_atom_rho_multipole_coeff_P4-3
_atom_rho_multipole_coeff_P44
_atom_rho_multipole_coeff_P4-4
_atom_rho_multipole_kappa
_atom_rho_multipole_kappa_prime0
_atom_rho_multipole_kappa_prime1
_atom_rho_multipole_kappa_prime2
_atom_rho_multipole_kappa_prime3
_atom_rho_multipole_kappa_prime4
_atom_rho_multipole_radial_slater_n0
_atom_rho_multipole_radial_slater_zeta0
_atom_rho_multipole_radial_slater_n1
_atom_rho_multipole_radial_slater_zeta1
_atom_rho_multipole_radial_slater_n2
_atom_rho_multipole_radial_slater_zeta2
_atom_rho_multipole_radial_slater_n3
_atom_rho_multipole_radial_slater_zeta3
_atom_rho_multipole_radial_slater_n4
_atom_rho_multipole_radial_slater_zeta4
O1 6.2364 0 0 0 -0.1522 -0.0992 0 0 0.145 0 -0.0187 0 0 -0.0334 0 0 0 -0.0097 0 0 -0.0264 0 0 0 0.0103 0 0.985033 1 1 1 1 1 2 4.466 2 4.466 2 4.466 3 4.466 4 4.466
O2 6.376 0 -0.134 0.0028 0 -0.0763 0 0 -0.0838 -0.0035 0 -0.0089 0.0034 0 0 0.0189 -0.0028 -0.0052 0 0 -0.0001 -0.0108 0 0 0.0087 -0.0051 0.978289 1 1 1 1 1 2 4.466 2 4.466 2 4.466 3 4.466 4 4.466
O3 6.1974 0 -0.0737 -0.1156 0 0.0702 0 0 -0.0316 0.074 0 -0.006 -0.0193 0 0 0.0595 0.0004 0.0134 0 0 0.0043 0.0016 0 0 0.0079 0.0278 0.988358 1 1 1 1 1 2 4.466 2 4.466 2 4.466 3 4.466 4 4.466
O4 6.4025 0 -0.1284 -0.0008 0 -0.0867 0 0 -0.083 -0.0071 0 -0.0111 0.0087 0 0 0.0241 -0.0038 -0.001 0 0 0.0041 0.0007 0 0 0.004 0.0009 0.978289 1 1 1 1 1 2 4.466 2 4.466 2 4.466 3 4.466 4 4.466
O5 6.1669 0 -0.0754 -0.1147 0 0.0734 0 0 -0.0308 0.074 0 -0.0037 -0.0229 0 0 0.0569 -0.0042 0.0142 0 0 -0.0014 -0.0044 0 0 0.0128 0.0123 0.988358 1 1 1 1 1 2 4.466 2 4.466 2 4.466 3 4.466 4 4.466
O1A 6.1477 0 0 0 -0.158 -0.0928 0 0 0.1508 0 -0.0159 0 0 -0.0327 0 0 0 -0.0086 0 0 -0.0271 0 0 0 0.0025 0 0.985033 1 1 1 1 1 2 4.466 2 4.466 2 4.466 3 4.466 4 4.466
O2A 6.3701 0 -0.1278 -0.0069 0 -0.0809 0 0 -0.0821 -0.0089 0 -0.0102 0.0011 0 0 0.0297 -0.0077 0.0003 0 0 0.0025 0.0038 0 0 0.0044 0.0054 0.978289 1 1 1 1 1 2 4.466 2 4.466 2 4.466 3 4.466 4 4.466
O3A 6.205 0 -0.0798 -0.1104 0 0.0706 0 0 -0.0307 0.0716 0 -0.0026 -0.0224 0 0 0.0496 -0.0041 0.0125 0 0 -0.0051 -0.002 0 0 0.0088 0.0124 0.988358 1 1 1 1 1 2 4.466 2 4.466 2 4.466 3 4.466 4 4.466
O4A 6.3371 0 -0.1281 -0.004 0 -0.0771 0 0 -0.0794 -0.0049 0 -0.011 -0.0047 0 0 0.0246 -0.0035 -0.0032 0 0 -0.0029 0.0021 0 0 0.0073 0.0048 0.978289 1 1 1 1 1 2 4.466 2 4.466 2 4.466 3 4.466 4 4.466
O5A 6.1792 0 -0.0777 -0.1083 0 0.0695 0 0 -0.0359 0.0744 0 -0.0029 -0.0222 0 0 0.0557 -0.0039 0.0105 0 0 -0.001 0.0057 0 0 0.0112 0.0178 0.988358 1 1 1 1 1 2 4.466 2 4.466 2 4.466 3 4.466 4 4.466
C1 3.8369 0 -0.0101 -0.0038 -0.0318 0.0491 -0.0226 -0.0204 0.0712 0.0047 0.1016 -0.0073 -0.0353 -0.1991 -0.0073 0.0023 -0.1099 0.0052 -0.0093 -0.0679 0.0008 0.0099 0.0052 -0.01 0.067 0.0215 1.015245 1 1 1 1 1 2 3.1762 2 3.1762 2 3.1762 3 3.1762 4 3.1762
C2 3.8527 0 0.035 -0.0124 -0.0165 0.0406 -0.0332 -0.0141 0.0961 -0.0171 0.1085 -0.0051 -0.0389 -0.1971 0.0155 -0.0155 -0.1225 -0.0031 -0.0085 -0.0312 0.0001 -0.0103 0.0068 0.0028 0.0412 0.0046 1.015245 1 1 1 1 1 2 3.1762 2 3.1762 2 3.1762 3 3.1762 4 3.1762
C3 3.8769 0 0.0643 -0.0378 0 -0.2109 0 0 0.0919 0.0287 0 0.008 -0.011 0 0 0.2815 0.0041 0.0276 0 0 0.0063 0.018 0 0 -0.0547 0.0307 1.010384 1 1 1 1 1 2 3.1762 2 3.1762 2 3.1762 3 3.1762 4 3.1762
C4 3.5362 0 0 0 -0.0982 -0.1428 0 0 0 0 0.2054 0 0 0 0 -0.078 0.1568 0.0732 0 0 0 0 0.0461 -0.071 0 0 1.018646 1 1 1 1 1 2 3.1762 2 3.1762 2 3.1762 3 3.1762 4 3.1762
C5 3.8429 0 0.1006 -0.0397 0 -0.1929 0 0 0.0907 0.0305 0 -0.011 0.0017 0 0 0.285 -0.004 0.0421 0 0 0.0379 -0.0094 0 0 -0.0629 0.0349 1.010384 1 1 1 1 1 2 3.1762 2 3.1762 2 3.1762 3 3.1762 4 3.1762
C6 3.5703 0 0 0 -0.0564 -0.1519 0 0 0 0 0.2089 0 0 0 0 -0.002 0.1564 0.0695 0 0 0 0 0.0222 -0.0808 0 0 1.018646 1 1 1 1 1 2 3.1762 2 3.1762 2 3.1762 3 3.1762 4 3.1762
C1A 3.8722 0 0.009 -0.0734 -0.0067 0.0446 -0.0169 -0.0149 0.1117 0.0024 0.0988 -0.0168 -0.061 -0.2084 0.0039 0.0039 -0.1087 0.0033 -0.0099 -0.0384 -0.0107 -0.0038 -0.0015 -0.0225 0.0809 0.0024 1.015245 1 1 1 1 1 2 3.1762 2 3.1762 2 3.1762 3 3.1762 4 3.1762
C2A 3.9402 0 0.0115 -0.0495 0.0057 0.0565 -0.0174 -0.0419 0.0799 -0.0215 0.1094 -0.0027 -0.0285 -0.1848 0.0043 0.0097 -0.1273 -0.0176 -0.0019 -0.0577 -0.0086 -0.0047 -0.0062 -0.0261 0.0589 -0.0138 1.015245 1 1 1 1 1 2 3.1762 2 3.1762 2 3.1762 3 3.1762 4 3.1762
C3A 3.8376 0 0.0613 -0.0405 0 -0.1909 0 0 0.0885 0.0304 0 0.0195 -0.0112 0 0 0.2855 -0.0152 0.0405 0 0 0.0295 -0.0091 0 0 -0.0476 0.0372 1.010384 1 1 1 1 1 2 3.1762 2 3.1762 2 3.1762 3 3.1762 4 3.1762
C4A 3.6964 0 0 0 -0.0438 -0.157 0 0 0 0 0.2184 0 0 0 0 0.0266 0.1759 0.0953 0 0 0 0 0.0148 -0.0629 0 0 1.018646 1 1 1 1 1 2 3.1762 2 3.1762 2 3.1762 3 3.1762 4 3.1762
C5A 3.8988 0 0.0541 -0.021 0 -0.2067 0 0 0.0835 0.0302 0 0.021 -0.041 0 0 0.2918 0.0048 0.0142 0 0 0.0127 -0.0045 0 0 -0.0369 0.0247 1.010384 1 1 1 1 1 2 3.1762 2 3.1762 2 3.1762 3 3.1762 4 3.1762
C6A 3.755 0 0 0 -0.0566 -0.1487 0 0 0 0 0.2372 0 0 0 0 -0.0406 0.1924 0.0598 0 0 0 0 0.0161 -0.0935 0 0 1.018646 1 1 1 1 1 2 3.1762 2 3.1762 2 3.1762 3 3.1762 4 3.1762
H4A 1.0198 0 0 0 0.1485 0.0787 0 0 0 0 0 0 0 0 0 0 0 0 0 0 0 0 0 0 0 0 1.13 1.29 1.29 1.29 1.29 1.29 0 2 1 2 2 2 3 2 4 2
H4B 0.9682 0 0 0 0.1319 0.0849 0 0 0 0 0 0 0 0 0 0 0 0 0 0 0 0 0 0 0 0 1.13 1.29 1.29 1.29 1.29 1.29 0 2 1 2 2 2 3 2 4 2
H4C 0.9998 0 0 0 0.1343 0.073 0 0 0 0 0 0 0 0 0 0 0 0 0 0 0 0 0 0 0 0 1.13 1.29 1.29 1.29 1.29 1.29 0 2 1 2 2 2 3 2 4 2
H6A 0.9927 0 0 0 0.138 0.087 0 0 0 0 0 0 0 0 0 0 0 0 0 0 0 0 0 0 0 0 1.13 1.29 1.29 1.29 1.29 1.29 0 2 1 2 2 2 3 2 4 2
H6B 1.0129 0 0 0 0.1435 0.0786 0 0 0 0 0 0 0 0 0 0 0 0 0 0 0 0 0 0 0 0 1.13 1.29 1.29 1.29 1.29 1.29 0 2 1 2 2 2 3 2 4 2
H6C 0.975 0 0 0 0.1595 0.1355 0 0 0 0 0 0 0 0 0 0 0 0 0 0 0 0 0 0 0 0 1.13 1.29 1.29 1.29 1.29 1.29 0 2 1 2 2 2 3 2 4 2
H1 0.9565 0 0 0 0.1487 0.0777 0 0 0 0 0 0 0 0 0 0 0 0 0 0 0 0 0 0 0 0 1.13 1.29 1.29 1.29 1.29 1.29 0 2 1 2 2 2 3 2 4 2
H2 0.9934 0 0 0 0.1455 0.0394 0 0 0 0 0 0 0 0 0 0 0 0 0 0 0 0 0 0 0 0 1.13 1.29 1.29 1.29 1.29 1.29 0 2 1 2 2 2 3 2 4 2
H4D 1.0161 0 0 0 0.131 0.0698 0 0 0 0 0 0 0 0 0 0 0 0 0 0 0 0 0 0 0 0 1.13 1.29 1.29 1.29 1.29 1.29 0 2 1 2 2 2 3 2 4 2
H4E 1.0003 0 0 0 0.1338 0.0546 0 0 0 0 0 0 0 0 0 0 0 0 0 0 0 0 0 0 0 0 1.13 1.29 1.29 1.29 1.29 1.29 0 2 1 2 2 2 3 2 4 2
H4F 0.9866 0 0 0 0.1498 0.0659 0 0 0 0 0 0 0 0 0 0 0 0 0 0 0 0 0 0 0 0 1.13 1.29 1.29 1.29 1.29 1.29 0 2 1 2 2 2 3 2 4 2
H6D 0.9709 0 0 0 0.1323 0.0564 0 0 0 0 0 0 0 0 0 0 0 0 0 0 0 0 0 0 0 0 1.13 1.29 1.29 1.29 1.29 1.29 0 2 1 2 2 2 3 2 4 2
H6E 1.0471 0 0 0 0.1243 0.0523 0 0 0 0 0 0 0 0 0 0 0 0 0 0 0 0 0 0 0 0 1.13 1.29 1.29 1.29 1.29 1.29 0 2 1 2 2 2 3 2 4 2
H6F 1.0199 0 0 0 0.1472 0.0624 0 0 0 0 0 0 0 0 0 0 0 0 0 0 0 0 0 0 0 0 1.13 1.29 1.29 1.29 1.29 1.29 0 2 1 2 2 2 3 2 4 2
H1A 0.9639 0 0 0 0.1302 0.0573 0 0 0 0 0 0 0 0 0 0 0 0 0 0 0 0 0 0 0 0 1.13 1.29 1.29 1.29 1.29 1.29 0 2 1 2 2 2 3 2 4 2
H2A 0.9423 0 0 0 0.1422 0.0762 0 0 0 0 0 0 0 0 0 0 0 0 0 0 0 0 0 0 0 0 1.13 1.29 1.29 1.29 1.29 1.29 0 2 1 2 2 2 3 2 4 2

loop_
_atom_site_aniso_label
_atom_site_aniso_U_11
_atom_site_aniso_U_22
_atom_site_aniso_U_33
_atom_site_aniso_U_23
_atom_site_aniso_U_13
_atom_site_aniso_U_12
O1 0.0107(2) 0.0055(2) 0.0147(2) 0.0011(2) 0.0005(2) -0.0001(2)
O2 0.0099(2) 0.0182(3) 0.0113(2) -0.0043(2) 0.0023(2) 0.0041(2)
O3 0.0075(2) 0.0133(3) 0.0089(2) 0.0003(2) 0.0022(1) 0.0034(2)
O4 0.0098(2) 0.0134(3) 0.0091(2) 0.0008(2) 0.0038(2) -0.0023(2)
O5 0.0070(2) 0.0121(3) 0.0092(2) 0.0000(2) 0.0027(1) -0.0018(2)
C1 0.0062(2) 0.0066(3) 0.0097(2) 0.0004(2) 0.0022(2) 0.0004(2)
C2 0.0064(2) 0.0082(3) 0.0101(2) -0.0010(2) 0.0024(2) -0.0008(2)
C3 0.0067(2) 0.0082(3) 0.0091(2) -0.0003(2) 0.0025(2) 0.0008(2)
C4 0.0100(2) 0.0154(4) 0.0103(2) 0.0005(2) 0.0017(2) 0.0034(2)
C5 0.0066(2) 0.0078(3) 0.0083(2) 0.0003(2) 0.0023(2) -0.0004(2)
C6 0.0090(2) 0.0130(4) 0.0110(3) -0.0009(2) 0.0016(2) -0.0018(2)
H1 0.0202 0.0256 0.0191 -0.0018 0.0108 0.0013
H2 0.0201 0.0298 0.0192 -0.0017 0.0109 0.0012
H4A 0.0319 0.0467 0.0267 0.0108 0.0069 -0.0075
H4B 0.0211 0.0512 0.0317 -0.0010 0.0048 0.0164
H4C 0.0398 0.0275 0.0287 -0.0082 0.0006 0.0028
H6A 0.0290 0.0333 0.0365 -0.0132 0.0058 0.0056
H6B 0.0256 0.0493 0.0345 -0.0022 0.0113 -0.0187
H6C 0.0373 0.0270 0.0258 0.0063 -0.0009 -0.0012
O1A 0.0262(3) 0.0055(3) 0.0217(3) -0.0008(2) 0.0166(2) -0.0008(2)
O2A 0.0097(2) 0.0185(3) 0.0094(2) -0.0013(2) 0.0016(2) -0.0035(2)
O3A 0.0082(2) 0.0130(3) 0.0088(2) 0.0002(2) 0.0029(1) -0.0026(2)
O4A 0.0148(2) 0.0290(4) 0.0136(3) 0.0105(3) 0.0073(2) 0.0129(2)
O5A 0.0082(2) 0.0149(3) 0.0092(2) 0.0000(2) 0.0025(1) 0.0039(2)
C1A 0.0078(2) 0.0100(3) 0.0112(2) 0.0022(2) 0.0043(2) 0.0010(2)
C2A 0.0082(2) 0.0083(3) 0.0109(2) -0.0009(2) 0.0045(2) -0.0002(2)
C3A 0.0068(2) 0.0083(3) 0.0087(2) 0.0000(2) 0.0026(2) -0.0010(2)
C4A 0.0139(3) 0.0110(4) 0.0118(3) 0.0004(2) 0.0064(2) -0.0024(2)
C5A 0.0076(2) 0.0085(3) 0.0101(2) 0.0022(2) 0.0037(2) 0.0016(2)
C6A 0.0125(2) 0.0141(4) 0.0109(3) -0.0005(2) 0.0052(2) 0.0024(2)
H1A 0.0154 0.0408 0.0205 0.0076 0.0015 0.0074
H2A 0.0136 0.0329 0.0200 0.0006 0.0003 0.0015
H4D 0.0417 0.0350 0.0378 0.0147 0.0191 0.0171
H4E 0.0340 0.0487 0.0370 -0.0013 0.0142 -0.0232
H4F 0.0494 0.0230 0.0261 -0.0055 0.0163 -0.0034
H6D 0.0346 0.0520 0.0262 -0.0108 0.0088 -0.0162
H6E 0.0289 0.0505 0.0333 0.0027 0.0157 0.0179
H6F 0.0528 0.0262 0.0322 0.0088 0.0201 0.0076

loop_
_atom_site_label
_atom_site_type_symbol
_atom_site_thermal_displace_type
_atom_site_fract_x
_atom_site_fract_y
_atom_site_fract_z
_atom_site_occupancy
_atom_site_U_iso_or_equiv
O1 O Uani 0.37906(3) 0.0908(3) 0.53453(4) 1.000 0.0110(1)
O2 O Uani 0.32404(3) 0.2574(3) 0.36989(4) 1.000 0.0133(1)
O3 O Uani 0.24890(3) 0.5475(3) 0.40947(3) 1.000 0.0099(1)
O4 O Uani 0.43839(3) 0.5021(3) 0.66725(4) 1.000 0.0105(1)
O5 O Uani 0.50786(3) 0.6761(3) 0.60062(4) 1.000 0.0093(1)
C1 C Uani 0.34356(3) 0.3874(3) 0.50755(4) 1.000 0.0075(1)
C2 C Uani 0.41571(3) 0.3801(4) 0.52872(4) 1.000 0.0082(1)
C3 C Uani 0.30551(3) 0.3879(3) 0.42101(4) 1.000 0.0080(1)
C4 C Uani 0.20900(4) 0.57794 0.32770(5) 1.000 0.0122(2)
C5 C Uani 0.45395(3) 0.5263(3) 0.60706(4) 1.000 0.0075(1)
C6 C Uani 0.55080(4) 0.8163(4) 0.67294(5) 1.000 0.0113(2)
O1A O Uani 0.13451(4) 1.1656(3) 0.02531(5) 1.000 0.0158(2)
O2A O Uani 0.14670(3) 0.7607(3) 0.15980(4) 1.000 0.0128(1)
O3A O Uani 0.04498(3) 0.5702(3) 0.09855(4) 1.000 0.0099(1)
O4A O Uani 0.11093(4) 0.9921(4) -0.13844(5) 1.000 0.0185(2)
O5A O Uani 0.20679(3) 0.7163(3) -0.09812(4) 1.000 0.0108(1)
C1A C Uani 0.09772(3) 0.8671(4) 0.02147(5) 1.000 0.0093(1)
C2A C Uani 0.15927(3) 0.8731(4) -0.00050(4) 1.000 0.0088(1)
C3A C Uani 0.10056(3) 0.7267(3) 0.10139(4) 1.000 0.0078(1)
C4A C Uani 0.04118(4) 0.4327(4) 0.17313(5) 1.000 0.0117(2)
C5A C Uani 0.15487(3) 0.8694(4) -0.08700(4) 1.000 0.0085(1)
C6A C Uani 0.20876(4) 0.6978(4) -0.17928(5) 1.000 0.0121(2)
H1 H Uani 0.32127 0.49397 0.55075 1.000 0.0205
H2 H Uani 0.43875 0.40674 0.48103 1.000 0.0220
H4A H Uani 0.23346 0.73297 0.29654 1.000 0.0354
H4B H Uani 0.16288 0.68645 0.32540 1.000 0.0353
H4C H Uani 0.20133 0.33995 0.30065 1.000 0.0340
H6A H Uani 0.52476 0.99964 0.69487 1.000 0.0338
H6B H Uani 0.59210 0.92872 0.66091 1.000 0.0359
H6C H Uani 0.56704 0.62640 0.71606 1.000 0.0322
H1A H Uani 0.05214 0.86586 -0.02780 1.000 0.0264
H2A H Uani 0.20422 0.76747 0.03982 1.000 0.0231
H4D H Uani 0.08098 0.26590 0.19565 1.000 0.0366
H4E H Uani -0.00440 0.30690 0.16397 1.000 0.0391
H4F H Uani 0.04439 0.62883 0.21437 1.000 0.0317
H6D H Uani 0.16839 0.55375 -0.21317 1.000 0.0376
H6E H Uani 0.25372 0.58792 -0.18115 1.000 0.0362
H6F H Uani 0.20519 0.94064 -0.20364 1.000 0.0355

loop_
_geom_angle_atom_site_label_1
_geom_angle_atom_site_label_2
_geom_angle_atom_site_label_3
_geom_angle
_geom_angle_publ_flag
C1 O1 C2 62.15(8) yes
C3 O3 C4 115.71(7) yes
C5 O5 C6 116.01(7) yes
C1A O1A C2A 62.13(8) yes
C3A O3A C4A 115.66(7) yes
C5A O5A C6A 115.88(8) yes
O1 C1 C3 114.58(9) yes
C2 C1 C3 117.97(6) no
O1 C1 C2 59.03(8) yes
O1 C2 C5 114.54(8) yes
O1 C2 C1 58.82(7) yes
C1 C2 C5 117.95(8) no
O2 C3 O3 125.28(8) yes
O2 C3 C1 124.23(8) yes
O3 C3 C1 110.49(7) yes
O5 C5 C2 110.31(7) yes
O4 C5 O5 125.32(9) yes
O4 C5 C2 124.35(9) yes
O1 C1 H1 113.14 no
C2 C1 H1 117.58 no
C3 C1 H1 119.47 no
C5 C2 H2 115.12 no
O1 C2 H2 120.85 no
C1 C2 H2 118.11 no
O3 C4 H4B 109.68 no
H4A C4 H4C 109.46 no
O3 C4 H4C 109.76 no
H4A C4 H4B 108.82 no
O3 C4 H4A 109.42 no
H4B C4 H4C 109.67 no
O5 C6 H6C 109.69 no
H6A C6 H6C 109.62 no
H6B C6 H6C 109.66 no
H6A C6 H6B 108.91 no
O5 C6 H6A 109.38 no
O5 C6 H6B 109.55 no
O1A C1A C2A 58.73(9) yes
O1A C1A C3A 113.75(9) yes
C2A C1A C3A 117.34(8) no
O1A C2A C1A 59.15(9) yes
O1A C2A C5A 114.55(11) yes
C1A C2A C5A 118.23(7) no
O2A C3A O3A 125.38(9) yes
O2A C3A C1A 123.92(9) yes
O3A C3A C1A 110.68(7) yes
O4A C5A O5A 125.13(8) yes
O4A C5A C2A 124.51(10) yes
O5A C5A C2A 110.36(8) yes
O1A C1A H1A 112.72 no
C2A C1A H1A 116.05 no
C3A C1A H1A 121.68 no
O1A C2A H2A 116.70 no
C1A C2A H2A 119.75 no
C5A C2A H2A 116.00 no
O3A C4A H4D 109.35 no
O3A C4A H4E 109.57 no
O3A C4A H4F 109.02 no
H4D C4A H4E 110.13 no
H4D C4A H4F 109.35 no
H4E C4A H4F 109.41 no
O5A C6A H6D 109.39 no
O5A C6A H6E 109.85 no
O5A C6A H6F 109.44 no
H6D C6A H6E 109.81 no
H6D C6A H6F 109.05 no
H6E C6A H6F 109.28 no

loop_
_geom_bond_atom_site_label_1
_geom_bond_atom_site_label_2
_geom_bond_distance
_geom_bond_publ_flag
O1 C1 1.4241(16) yes
O1 C2 1.4273(18) yes
O2 C3 1.2088(12) yes
O3 C3 1.3299(12) yes
O3 C4 1.4519(11) yes
O4 C5 1.2081(10) yes
O5 C5 1.3327(12) yes
O5 C6 1.4520(13) yes
O1A C1A 1.4305(18) yes
O1A C2A 1.4242(18) yes
O2A C3A 1.2070(10) yes
O3A C4A 1.4554(13) yes
O3A C3A 1.3306(12) yes
O4A C5A 1.2045(14) yes
O5A C5A 1.3317(13) yes
O5A C6A 1.4501(11) yes
C1 C2 1.4718(10) no
C1 C3 1.5073(10) no
C2 C5 1.5070(12) no
C1 H1 1.0990 no
C2 H2 1.0985 no
C4 H4B 1.0660 no
C4 H4C 1.0662 no
C4 H4A 1.0662 no
C6 H6B 1.0659 no
C6 H6C 1.0662 no
C6 H6A 1.0652 no
C1A C2A 1.4730(10) no
C1A C3A 1.5079(13) no
C2A C5A 1.5050(10) no
C1A H1A 1.0982 no
C2A H2A 1.0989 no
C4A H4D 1.0653 no
C4A H4E 1.0658 no
C4A H4F 1.0663 no
C6A H6D 1.0660 no
C6A H6E 1.0653 no
C6A H6F 1.0665 no

loop_
_geom_torsion_atom_site_label_1
_geom_torsion_atom_site_label_2
_geom_torsion_atom_site_label_3
_geom_torsion_atom_site_label_4
_geom_torsion
_geom_torsion_publ_flag
C2 O1 C1 C3 109.08(8) no
C1 O1 C2 C5 109.02(10) no
C4 O3 C3 O2 -3.47(17) no
C4 O3 C3 C1 177.31(9) no
C6 O5 C5 O4 0.67(19) no
C6 O5 C5 C2 -177.50(11) no
C1A O1A C2A C5A 109.44(9) no
C2A O1A C1A C3A 108.65(9) no
C4A O3A C3A O2A 0.18(19) no
C4A O3A C3A C1A -178.15(11) no
C6A O5A C5A C2A -179.58(12) no
C6A O5A C5A O4A -0.6(2) no
C2 C1 C3 O2 30.69(18) no
O1 C1 C3 O2 -35.87(15) no
C2 C1 C3 O3 -150.08(12) no
C3 C1 C2 C5 153.45(11) no
O1 C1 C2 C5 -103.21(12) no
O1 C1 C3 O3 143.36(9) no
C3 C1 C2 O1 -103.34(11) no
O1 C2 C5 O5 149.93(10) no
C1 C2 C5 O4 38.02(19) no
O1 C2 C5 O4 -28.27(17) no
C1 C2 C5 O5 -143.78(12) no
O1A C1A C2A C5A -103.22(15) no
C3A C1A C2A O1A -102.50(12) no
C3A C1A C2A C5A 154.29(13) no
O1A C1A C3A O3A 148.53(10) no
C2A C1A C3A O2A 35.9(2) no
C2A C1A C3A O3A -145.73(13) no
O1A C1A C3A O2A -29.82(16) no
O1A C2A C5A O4A -34.91(19) no
C1A C2A C5A O4A 31.8(2) no
C1A C2A C5A O5A -149.12(14) no
O1A C2A C5A O5A 144.13(11) no
C2 O1 C1 H1 -109.31 no
C1 O1 C2 H2 -106.27 no
O1 C1 C2 H2 110.85 no
C3 C1 C2 H2 7.52 no
H1 C1 C2 O1 101.76 no
H1 C1 C2 C5 -1.45 no
H1 C1 C2 H2 -147.39 no
H1 C1 C3 O2 -174.90 no
H1 C1 C3 O3 4.36 no
H2 C2 C5 O4 -175.04 no
H2 C2 C5 O5 3.15 no
C3A C1A C2A H2A 2.67 no
C2A O1A C1A H1A -107.63 no
C1A O1A C2A H2A -110.28 no
O1A C1A C2A H2A 105.16 no
H1A C1A C2A O1A 101.87 no
H1A C1A C2A C5A -1.33 no
H1A C1A C2A H2A -152.97 no
H1A C1A C3A O2A -169.93 no
H1A C1A C3A O3A 8.45 no
H2A C2A C5A O4A -175.49 no
H2A C2A C5A O5A 3.57 no

loop_
_atom_dummy_label
_atom_dummy_fract_x
_atom_dummy_fract_y
_atom_dummy_fract_z
DUM0 0.3796 0.3837 0.5181
DUM1 0.1285 0.87 0.0105
